data_4324518
loop_
_publ_author_name
'Antonio Otero'
'Juan Fern\'andez-Baeza'
'Juan Tejeda'
'Agust\'in Lara-S\'anchez'
'Sonia Franco'
'Jaime Mart\'inez-Ferrer'
'Mar\'ia P. Carri\'on'
'I. L\'opez-Solera'
'Ana M. Rodr\'iguez'
'Luis F. S\'anchez-Barba'

_publ_section_title
;
 Direct Synthesis of NNN-Donor Enantiopure Scorpionate Ligands by an
 Efficient Diastereoselective Nucleophilic Addition to Imines
;
_journal_name_full 'Inorganic Chemistry'
_journal_page_first 1826
_journal_page_last 1839
_journal_paper_doi 10.1021/ic102242x
_journal_volume 50
_journal_year 2011
_chemical_absolute_configuration rm
_chemical_formula_sum 'C33 H51 F N8 Zr'
_chemical_formula_weight 670.04
_chemical_name_systematic
;
 ?
;
_space_group_IT_number 19
_symmetry_cell_setting orthorhombic
_symmetry_space_group_name_Hall 'P 2ac 2ab'
_symmetry_space_group_name_H-M 'P 21 21 21'
_atom_sites_solution_hydrogens geom
_atom_sites_solution_primary direct
_atom_sites_solution_secondary difmap
_audit_creation_method SHELXL-97
_cell_angle_alpha 90.00
_cell_angle_beta 90.00
_cell_angle_gamma 90.00
_cell_formula_units_Z 4
_cell_length_a 13.097(8)
_cell_length_b 10.595(6)
_cell_length_c 25.587(5)
_cell_measurement_reflns_used 1267
_cell_measurement_temperature 250(2)
_cell_measurement_theta_max 15.938
_cell_measurement_theta_min 2.223
_cell_volume 3551(3)
_computing_cell_refinement 'Bruker SAINT'
_computing_data_collection 'Bruker APEX'
_computing_data_reduction 'Bruker SHELXTL'
_computing_molecular_graphics 'Bruker SHELXTL'
_computing_publication_material 'Bruker SHELXTL'
_computing_structure_refinement 'SHELXL-97 (Sheldrick, 1997)'
_computing_structure_solution 'SHELXS-97 (Sheldrick, 1990)'
_diffrn_ambient_temperature 250(2)
_diffrn_measured_fraction_theta_full 0.969
_diffrn_measured_fraction_theta_max 0.969
_diffrn_measurement_device_type 'CCD area detector'
_diffrn_measurement_method 'omega scans'
_diffrn_radiation_monochromator graphite
_diffrn_radiation_source 'fine-focus sealed tube'
_diffrn_radiation_type MoK\a
_diffrn_radiation_wavelength 0.71073
_diffrn_reflns_av_R_equivalents 0.0759
_diffrn_reflns_av_sigmaI/netI 0.1242
_diffrn_reflns_limit_h_max 11
_diffrn_reflns_limit_h_min -15
_diffrn_reflns_limit_k_max 12
_diffrn_reflns_limit_k_min -8
_diffrn_reflns_limit_l_max 27
_diffrn_reflns_limit_l_min -30
_diffrn_reflns_number 11540
_diffrn_reflns_theta_full 24.99
_diffrn_reflns_theta_max 24.99
_diffrn_reflns_theta_min 2.23
_exptl_absorpt_coefficient_mu 0.348
_exptl_absorpt_correction_T_max 0.9028
_exptl_absorpt_correction_T_min 0.8157
_exptl_absorpt_correction_type multi-scan
_exptl_absorpt_process_details SADABS
_exptl_crystal_colour yellow
_exptl_crystal_density_diffrn 1.253
_exptl_crystal_description block
_exptl_crystal_F_000 1416
_exptl_crystal_size_max 0.51
_exptl_crystal_size_mid 0.45
_exptl_crystal_size_min 0.30
_refine_diff_density_max 0.480
_refine_diff_density_min -0.645
_refine_diff_density_rms 0.074
_refine_ls_abs_structure_details 'Flack H D (1983), Acta Cryst. A39, 876-881'
_refine_ls_abs_structure_Flack -0.08(7)
_refine_ls_extinction_method none
_refine_ls_goodness_of_fit_ref 0.996
_refine_ls_hydrogen_treatment constr
_refine_ls_matrix_type full
_refine_ls_number_parameters 400
_refine_ls_number_reflns 5884
_refine_ls_number_restraints 0
_refine_ls_restrained_S_all 0.996
_refine_ls_R_factor_all 0.1263
_refine_ls_R_factor_gt 0.0629
_refine_ls_shift/su_max 0.040
_refine_ls_shift/su_mean 0.001
_refine_ls_structure_factor_coef Fsqd
_refine_ls_weighting_details 'calc w=1/[\s^2^(Fo^2^)+(0.0532P)^2^+0.0000P] where P=(Fo^2^+2Fc^2^)/3'
_refine_ls_weighting_scheme calc
_refine_ls_wR_factor_gt 0.1138
_refine_ls_wR_factor_ref 0.1445
_reflns_number_gt 3362
_reflns_number_total 5884
_reflns_threshold_expression >2sigma(I)
_cod_data_source_file ic102242x_si_002_1.cif
_cod_data_source_block 24
_cod_database_code 4324518

loop_
_symmetry_equiv_pos_as_xyz
'x, y, z'
'-x+1/2, -y, z+1/2'
'x+1/2, -y+1/2, -z'
'-x, y+1/2, -z+1/2'

loop_
_atom_site_label
_atom_site_type_symbol
_atom_site_fract_x
_atom_site_fract_y
_atom_site_fract_z
_atom_site_U_iso_or_equiv
_atom_site_adp_type
_atom_site_occupancy
_atom_site_symmetry_multiplicity
_atom_site_calc_flag
_atom_site_refinement_flags
Zr1 Zr 0.77845(5) -0.21530(6) 0.83467(3) 0.0481(2) Uani 1 1 d .
N1 N 0.6522(5) -0.0716(5) 0.8700(2) 0.0471(16) Uani 1 1 d .
N2 N 0.6579(5) 0.0554(5) 0.8596(2) 0.0431(15) Uani 1 1 d .
N3 N 0.7607(5) -0.0538(5) 0.7667(2) 0.0532(17) Uani 1 1 d .
N4 N 0.7484(4) 0.0711(5) 0.7799(2) 0.0463(17) Uani 1 1 d .
N5 N 0.8742(4) -0.0558(5) 0.8641(2) 0.0431(15) Uani 1 1 d .
N6 N 0.8990(5) -0.3036(6) 0.7981(3) 0.0575(18) Uani 1 1 d .
N7 N 0.7656(5) -0.3241(5) 0.9018(3) 0.0617(18) Uani 1 1 d .
N8 N 0.6543(5) -0.2891(6) 0.7927(3) 0.0692(19) Uani 1 1 d .
F1 F 1.2837(4) -0.1585(5) 0.9090(2) 0.1075(19) Uani 1 1 d .
C1 C 0.5739(6) 0.1179(7) 0.8777(3) 0.051(2) Uani 1 1 d .
C2 C 0.5126(6) 0.0297(7) 0.8996(3) 0.062(2) Uani 1 1 d .
H2 H 0.4491 0.0434 0.9148 0.075 Uiso 1 1 calc R
C3 C 0.5633(6) -0.0861(8) 0.8948(3) 0.059(2) Uani 1 1 d .
C4 C 0.5585(6) 0.2572(6) 0.8710(3) 0.070(3) Uani 1 1 d .
H4A H 0.6149 0.3017 0.8864 0.105 Uiso 1 1 calc R
H4B H 0.4963 0.2821 0.8880 0.105 Uiso 1 1 calc R
H4C H 0.5545 0.2771 0.8345 0.105 Uiso 1 1 calc R
C5 C 0.5289(6) -0.2156(8) 0.9125(4) 0.090(3) Uani 1 1 d .
H5A H 0.4926 -0.2563 0.8846 0.135 Uiso 1 1 calc R
H5B H 0.4849 -0.2074 0.9423 0.135 Uiso 1 1 calc R
H5C H 0.5875 -0.2653 0.9217 0.135 Uiso 1 1 calc R
C6 C 0.7407(6) 0.1449(6) 0.7367(3) 0.052(2) Uani 1 1 d .
C7 C 0.7460(6) 0.0658(7) 0.6950(3) 0.067(3) Uani 1 1 d .
H7 H 0.7420 0.0890 0.6600 0.080 Uiso 1 1 calc R
C8 C 0.7583(6) -0.0555(7) 0.7141(3) 0.061(2) Uani 1 1 d .
C9 C 0.7280(6) 0.2846(6) 0.7391(3) 0.0591(19) Uani 1 1 d .
H9A H 0.6618 0.3045 0.7528 0.089 Uiso 1 1 calc R
H9B H 0.7346 0.3194 0.7046 0.089 Uiso 1 1 calc R
H9C H 0.7797 0.3199 0.7613 0.089 Uiso 1 1 calc R
C10 C 0.7662(8) -0.1773(7) 0.6843(3) 0.096(3) Uani 1 1 d .
H10A H 0.7858 -0.2439 0.7077 0.144 Uiso 1 1 calc R
H10B H 0.8166 -0.1689 0.6573 0.144 Uiso 1 1 calc R
H10C H 0.7013 -0.1969 0.6689 0.144 Uiso 1 1 calc R
C11 C 0.7466(5) 0.1075(5) 0.8351(3) 0.0396(17) Uani 1 1 d .
H11 H 0.7377 0.1993 0.8358 0.047 Uiso 1 1 calc R
C12 C 0.8497(6) 0.0806(6) 0.8622(3) 0.0421(18) Uani 1 1 d .
H12 H 0.9029 0.1214 0.8412 0.051 Uiso 1 1 calc R
C13 C 0.8487(6) 0.1445(6) 0.9143(3) 0.0452(19) Uani 1 1 d .
C14 C 0.9012(6) 0.2483(6) 0.9244(3) 0.058(2) Uani 1 1 d .
H14 H 0.9366 0.2880 0.8975 0.069 Uiso 1 1 calc R
C15 C 0.9049(6) 0.3035(7) 0.9786(3) 0.066(2) Uani 1 1 d .
H15A H 0.8802 0.3898 0.9777 0.079 Uiso 1 1 calc R
H15B H 0.9749 0.3047 0.9909 0.079 Uiso 1 1 calc R
C16 C 0.8397(6) 0.2263(8) 1.0156(3) 0.061(2) Uani 1 1 d .
H16 H 0.8357 0.2583 1.0515 0.073 Uiso 1 1 calc R
C17 C 0.7368(6) 0.1984(7) 0.9894(3) 0.063(2) Uani 1 1 d .
H17A H 0.7128 0.2648 0.9663 0.076 Uiso 1 1 calc R
H17B H 0.6836 0.1712 1.0133 0.076 Uiso 1 1 calc R
C18 C 0.7937(6) 0.0877(7) 0.9608(3) 0.054(2) Uani 1 1 d .
H18 H 0.7533 0.0116 0.9539 0.065 Uiso 1 1 calc R
C19 C 0.8645(7) 0.0839(7) 1.0104(3) 0.060(2) Uani 1 1 d .
C20 C 0.8185(7) 0.0049(8) 1.0545(3) 0.088(3) Uani 1 1 d .
H20A H 0.8154 -0.0820 1.0440 0.132 Uiso 1 1 calc R
H20B H 0.7509 0.0347 1.0621 0.132 Uiso 1 1 calc R
H20C H 0.8604 0.0124 1.0851 0.132 Uiso 1 1 calc R
C21 C 0.9761(6) 0.0430(8) 1.0034(3) 0.075(3) Uani 1 1 d .
H21A H 1.0121 0.0539 1.0357 0.112 Uiso 1 1 calc R
H21B H 1.0075 0.0938 0.9768 0.112 Uiso 1 1 calc R
H21C H 0.9784 -0.0441 0.9932 0.112 Uiso 1 1 calc R
C22 C 0.9787(6) -0.0747(7) 0.8758(3) 0.0443(19) Uani 1 1 d .
C23 C 1.0095(6) -0.1938(8) 0.8944(3) 0.055(2) Uani 1 1 d .
H23 H 0.9604 -0.2561 0.8995 0.066 Uiso 1 1 calc R
C24 C 1.1110(6) -0.2213(9) 0.9053(3) 0.070(2) Uani 1 1 d .
H24 H 1.1292 -0.3002 0.9183 0.084 Uiso 1 1 calc R
C25 C 1.1834(6) -0.1321(9) 0.8970(4) 0.068(2) Uani 1 1 d .
C26 C 1.1580(6) -0.0148(9) 0.8803(3) 0.068(2) Uani 1 1 d .
H26 H 1.2082 0.0466 0.8763 0.081 Uiso 1 1 calc R
C27 C 1.0563(6) 0.0135(7) 0.8691(3) 0.057(2) Uani 1 1 d .
H27 H 1.0399 0.0935 0.8568 0.068 Uiso 1 1 calc R
C28 C 0.9327(7) -0.4327(8) 0.8079(4) 0.103(4) Uani 1 1 d .
H28A H 0.9297 -0.4802 0.7759 0.154 Uiso 1 1 calc R
H28B H 0.8890 -0.4711 0.8334 0.154 Uiso 1 1 calc R
H28C H 1.0017 -0.4318 0.8206 0.154 Uiso 1 1 calc R
C29 C 0.9750(6) -0.2401(8) 0.7658(3) 0.080(3) Uani 1 1 d .
H29A H 1.0405 -0.2451 0.7825 0.120 Uiso 1 1 calc R
H29B H 0.9562 -0.1531 0.7615 0.120 Uiso 1 1 calc R
H29C H 0.9783 -0.2802 0.7322 0.120 Uiso 1 1 calc R
C30 C 0.6587(8) -0.4169(7) 0.7692(4) 0.108(4) Uani 1 1 d .
H30A H 0.6012 -0.4655 0.7808 0.163 Uiso 1 1 calc R
H30B H 0.7207 -0.4579 0.7797 0.163 Uiso 1 1 calc R
H30C H 0.6571 -0.4099 0.7318 0.163 Uiso 1 1 calc R
C31 C 0.5600(7) -0.2308(10) 0.7752(4) 0.095(3) Uani 1 1 d .
H31A H 0.5591 -0.2276 0.7377 0.142 Uiso 1 1 calc R
H31B H 0.5556 -0.1467 0.7890 0.142 Uiso 1 1 calc R
H31C H 0.5029 -0.2795 0.7874 0.142 Uiso 1 1 calc R
C32 C 0.7196(7) -0.4505(7) 0.9035(4) 0.093(3) Uani 1 1 d .
H32A H 0.7721 -0.5124 0.9090 0.140 Uiso 1 1 calc R
H32B H 0.6857 -0.4673 0.8710 0.140 Uiso 1 1 calc R
H32C H 0.6711 -0.4545 0.9316 0.140 Uiso 1 1 calc R
C33 C 0.7924(7) -0.2867(8) 0.9552(3) 0.084(3) Uani 1 1 d .
H33A H 0.7321 -0.2867 0.9765 0.126 Uiso 1 1 calc R
H33B H 0.8216 -0.2036 0.9548 0.126 Uiso 1 1 calc R
H33C H 0.8410 -0.3454 0.9692 0.126 Uiso 1 1 calc R

loop_
_atom_site_aniso_label
_atom_site_aniso_U_11
_atom_site_aniso_U_22
_atom_site_aniso_U_33
_atom_site_aniso_U_23
_atom_site_aniso_U_13
_atom_site_aniso_U_12
Zr1 0.0460(4) 0.0380(3) 0.0603(5) -0.0028(4) -0.0017(4) 0.0021(3)
N1 0.043(4) 0.040(4) 0.058(4) 0.002(3) 0.005(3) -0.005(3)
N2 0.047(4) 0.043(4) 0.039(4) 0.000(3) 0.001(3) 0.003(3)
N3 0.067(5) 0.047(4) 0.046(4) -0.009(3) -0.005(4) 0.000(3)
N4 0.062(5) 0.032(3) 0.046(4) 0.001(3) 0.001(3) 0.008(3)
N5 0.044(4) 0.042(3) 0.044(4) 0.002(3) 0.002(3) 0.007(3)
N6 0.057(4) 0.044(4) 0.071(5) -0.005(4) -0.002(4) 0.006(3)
N7 0.058(4) 0.047(4) 0.080(5) 0.012(3) 0.003(4) -0.003(3)
N8 0.058(4) 0.050(4) 0.099(6) -0.007(5) -0.025(4) 0.001(4)
F1 0.049(3) 0.151(5) 0.122(5) 0.025(4) -0.011(3) 0.017(3)
C1 0.048(5) 0.049(5) 0.057(6) -0.007(4) -0.001(4) -0.002(4)
C2 0.045(5) 0.063(6) 0.078(7) -0.015(5) 0.007(5) 0.010(4)
C3 0.042(5) 0.065(6) 0.071(6) -0.003(5) 0.002(5) -0.003(4)
C4 0.074(6) 0.058(6) 0.077(6) -0.014(4) -0.004(5) 0.016(4)
C5 0.052(5) 0.068(6) 0.150(10) 0.021(7) 0.017(5) -0.015(5)
C6 0.062(6) 0.041(4) 0.051(5) 0.002(4) -0.011(4) 0.001(4)
C7 0.098(8) 0.059(5) 0.044(5) 0.005(4) -0.004(5) 0.003(5)
C8 0.080(7) 0.052(5) 0.052(5) -0.015(4) -0.007(5) 0.001(4)
C9 0.067(5) 0.050(4) 0.060(5) 0.007(4) -0.002(4) 0.001(5)
C10 0.153(9) 0.063(5) 0.072(7) -0.025(4) -0.021(6) 0.025(6)
C11 0.053(5) 0.035(3) 0.030(4) -0.009(3) -0.001(4) -0.001(3)
C12 0.044(5) 0.037(4) 0.045(5) -0.001(3) -0.001(4) 0.002(3)
C13 0.048(5) 0.034(4) 0.053(6) 0.003(4) -0.012(4) 0.002(4)
C14 0.071(6) 0.051(5) 0.050(5) -0.005(4) -0.013(4) -0.009(4)
C15 0.089(7) 0.041(5) 0.067(6) 0.000(4) -0.025(5) 0.004(4)
C16 0.069(6) 0.061(5) 0.053(5) -0.018(5) -0.012(5) 0.005(5)
C17 0.047(5) 0.081(6) 0.061(5) -0.012(5) -0.008(4) -0.003(5)
C18 0.062(6) 0.051(5) 0.051(5) -0.003(4) -0.010(5) -0.013(4)
C19 0.077(6) 0.060(5) 0.044(6) 0.003(4) -0.001(5) 0.000(5)
C20 0.129(9) 0.085(6) 0.050(6) 0.002(5) 0.001(6) -0.009(6)
C21 0.085(7) 0.087(6) 0.053(6) -0.006(5) -0.018(5) 0.018(5)
C22 0.045(5) 0.048(5) 0.040(5) -0.001(4) -0.003(4) -0.002(4)
C23 0.047(5) 0.066(6) 0.053(5) -0.002(5) 0.010(4) 0.003(5)
C24 0.063(6) 0.076(6) 0.070(6) 0.008(5) -0.008(5) 0.019(5)
C25 0.038(5) 0.092(7) 0.075(7) 0.013(6) -0.004(5) 0.013(5)
C26 0.050(6) 0.090(7) 0.063(6) 0.013(5) -0.001(5) -0.009(5)
C27 0.044(5) 0.056(5) 0.069(6) 0.003(4) 0.002(4) 0.005(4)
C28 0.086(8) 0.063(6) 0.160(11) -0.010(6) 0.018(7) 0.015(6)
C29 0.075(6) 0.096(8) 0.070(6) -0.019(5) 0.022(5) 0.015(5)
C30 0.111(8) 0.055(6) 0.160(11) -0.034(7) -0.023(8) -0.012(5)
C31 0.081(7) 0.093(7) 0.111(8) -0.032(7) -0.028(6) 0.014(6)
C32 0.093(7) 0.050(5) 0.137(9) 0.024(5) 0.019(7) -0.021(6)
C33 0.101(7) 0.080(6) 0.072(6) 0.012(5) 0.015(6) -0.002(7)

loop_
_atom_type_symbol
_atom_type_description
_atom_type_scat_dispersion_real
_atom_type_scat_dispersion_imag
_atom_type_scat_source
C C 0.0033 0.0016 'International Tables Vol C Tables 4.2.6.8 and 6.1.1.4'
H H 0.0000 0.0000 'International Tables Vol C Tables 4.2.6.8 and 6.1.1.4'
N N 0.0061 0.0033 'International Tables Vol C Tables 4.2.6.8 and 6.1.1.4'
F F 0.0171 0.0103 'International Tables Vol C Tables 4.2.6.8 and 6.1.1.4'
Zr Zr -2.9673 0.5597 'International Tables Vol C Tables 4.2.6.8 and 6.1.1.4'

loop_
_geom_angle_atom_site_label_1
_geom_angle_atom_site_label_2
_geom_angle_atom_site_label_3
_geom_angle
N6 Zr1 N7 100.7(3)
N6 Zr1 N8 101.1(2)
N7 Zr1 N8 98.8(3)
N6 Zr1 N5 93.8(2)
N7 Zr1 N5 100.8(2)
N8 Zr1 N5 152.7(2)
N6 Zr1 N1 167.9(2)
N7 Zr1 N1 89.1(2)
N8 Zr1 N1 84.0(2)
N5 Zr1 N1 77.4(2)
N6 Zr1 N3 93.8(2)
N7 Zr1 N3 165.3(2)
N8 Zr1 N3 79.9(2)
N5 Zr1 N3 76.4(2)
N1 Zr1 N3 76.2(2)
C3 N1 N2 104.7(6)
C3 N1 Zr1 134.4(5)
N2 N1 Zr1 120.4(4)
C1 N2 N1 111.4(6)
C1 N2 C11 128.0(6)
N1 N2 C11 120.5(6)
C8 N3 N4 104.9(6)
C8 N3 Zr1 134.6(5)
N4 N3 Zr1 120.5(4)
C6 N4 N3 111.2(6)
C6 N4 C11 129.2(6)
N3 N4 C11 119.6(5)
C22 N5 C12 110.7(5)
C22 N5 Zr1 120.5(4)
C12 N5 Zr1 127.3(4)
C29 N6 C28 108.9(7)
C29 N6 Zr1 124.8(5)
C28 N6 Zr1 125.4(6)
C33 N7 C32 108.5(7)
C33 N7 Zr1 127.0(5)
C32 N7 Zr1 124.3(6)
C31 N8 C30 107.3(7)
C31 N8 Zr1 131.1(6)
C30 N8 Zr1 121.1(5)
C2 C1 N2 106.5(7)
C2 C1 C4 130.3(8)
N2 C1 C4 123.2(7)
C1 C2 C3 106.8(7)
N1 C3 C2 110.7(7)
N1 C3 C5 120.4(7)
C2 C3 C5 128.9(8)
C7 C6 N4 106.3(6)
C7 C6 C9 130.5(7)
N4 C6 C9 123.1(7)
C6 C7 C8 107.5(7)
N3 C8 C7 110.1(6)
N3 C8 C10 121.2(7)
C7 C8 C10 128.7(8)
N2 C11 N4 109.5(5)
N2 C11 C12 116.3(6)
N4 C11 C12 111.7(5)
N5 C12 C13 114.5(6)
N5 C12 C11 112.6(5)
C13 C12 C11 108.0(6)
C14 C13 C12 123.1(7)
C14 C13 C18 115.2(7)
C12 C13 C18 121.6(6)
C13 C14 C15 121.3(8)
C14 C15 C16 110.4(6)
C15 C16 C17 108.9(7)
C15 C16 C19 110.7(7)
C17 C16 C19 87.6(6)
C16 C17 C18 86.0(6)
C13 C18 C19 111.2(6)
C13 C18 C17 107.1(6)
C19 C18 C17 85.6(6)
C20 C19 C21 107.9(7)
C20 C19 C16 112.7(7)
C21 C19 C16 119.0(7)
C20 C19 C18 112.2(7)
C21 C19 C18 118.4(7)
C16 C19 C18 85.5(6)
C27 C22 C23 115.7(7)
C27 C22 N5 125.9(7)
C23 C22 N5 118.4(6)
C24 C23 C22 122.0(8)
C25 C24 C23 119.4(8)
C24 C25 C26 121.2(8)
C24 C25 F1 119.3(8)
C26 C25 F1 119.3(8)
C25 C26 C27 119.6(8)
C22 C27 C26 121.9(7)

loop_
_geom_bond_atom_site_label_1
_geom_bond_atom_site_label_2
_geom_bond_distance
Zr1 N6 2.060(6)
Zr1 N7 2.075(6)
Zr1 N8 2.100(6)
Zr1 N5 2.235(6)
Zr1 N1 2.423(6)
Zr1 N3 2.451(6)
N1 C3 1.335(9)
N1 N2 1.373(7)
N2 C1 1.366(9)
N2 C11 1.430(8)
N3 C8 1.345(8)
N3 N4 1.376(6)
N4 C6 1.359(8)
N4 C11 1.464(8)
N5 C22 1.416(8)
N5 C12 1.481(8)
N6 C29 1.457(9)
N6 C28 1.459(9)
N7 C33 1.464(9)
N7 C32 1.469(9)
N8 C31 1.451(9)
N8 C30 1.482(9)
F1 C25 1.378(8)
C1 C2 1.353(10)
C1 C4 1.500(9)
C2 C3 1.400(10)
C3 C5 1.513(11)
C6 C7 1.359(9)
C6 C9 1.491(8)
C7 C8 1.386(9)
C8 C10 1.503(9)
C11 C12 1.544(9)
C12 C13 1.497(9)
C13 C14 1.323(9)
C13 C18 1.515(10)
C14 C15 1.505(10)
C15 C16 1.516(10)
C16 C17 1.535(9)
C16 C19 1.549(10)
C17 C18 1.571(9)
C18 C19 1.571(10)
C19 C20 1.529(10)
C19 C21 1.534(10)
C22 C27 1.391(9)
C22 C23 1.408(10)
C23 C24 1.390(9)
C24 C25 1.355(11)
C25 C26 1.356(11)
C26 C27 1.395(10)
